data_1527924
loop_
_publ_author_name
'Penney, G.J.'
'Sheldrick, G.M.'

_publ_section_title
;
 Crystal and molecular structure of tetraphosphorus pentaselenide
;
_journal_name_full
;
Journal of the Chemical Society A: Inorganic, Physical, Theoretical (1966-1971)
;
_journal_page_first 245
_journal_page_last 248
_journal_volume 1971
_journal_year 1971
_chemical_formula_sum 'P4 Se5'
_space_group_IT_number 33
_symmetry_space_group_name_Hall 'P -2ac -2n'
_symmetry_space_group_name_H-M 'P n 21 a'
_cell_angle_alpha 90
_cell_angle_beta 90
_cell_angle_gamma 90
_cell_formula_units_Z 4
_cell_length_a 12.79
_cell_length_b 11.19
_cell_length_c 6.66
_cell_volume 953.180
_citation_journal_id_ASTM JCSIAP
_cod_data_source_file Penney_JCSIAP_1971_1862.cif
_cod_data_source_block P4Se5
_cod_original_cell_volume 953.1798
_cod_original_sg_symbol_Hall 'P 2c -2n (-x,z,y)'
_cod_database_code 1527924

loop_
_symmetry_equiv_pos_as_xyz
x,y,z
-x,y+1/2,-z
-x+1/2,y+1/2,z+1/2
x+1/2,y,-z+1/2

loop_
_atom_site_label
_atom_site_type_symbol
_atom_site_fract_x
_atom_site_fract_y
_atom_site_fract_z
_atom_site_occupancy
_atom_site_U_iso_or_equiv
Se1 Se 0.8112 0.637 0.361 1 0.0
P2 P 0.8905 0.4806 0.8049 1 0.0
Se2 Se 0.717 0.5 0.7923 1 0.0
Se5 Se 0.9878 0.2537 0.1767 1 0.0
Se4 Se 0.9308 0.2871 0.716 1 0.0
P4 P 0.6784 0.5162 0.4563 1 0.0
Se3 Se 0.7311 0.3388 0.3265 1 0.0
P3 P 0.9017 0.348 0.3985 1 0.0
P1 P 0.9428 0.5348 0.4883 1 0.0
